data_4102152
loop_
_publ_author_name
'Yong Yan'
'Irvin Telepeni'
'Sihai Yang'
'Xiang Lin'
'Winfried Kockelmann'
'Anne Dailly'
'Alexander J. Blake'
'William Lewis'
'Gavin S. Walker'
'David R. Allan'
'Sarah A. Barnett'
'Neil R. Champness'
'Martin Schr\"oder'

_publ_section_title
;
 Metal-Organic Polyhedral Frameworks: High H2 Adsorption Capacities and
 Neutron Powder Diffraction Studies
;
_journal_name_full 'Journal of the American Chemical Society'
_journal_page_first 4092
_journal_page_last 4094
_journal_paper_doi 10.1021/ja1001407
_journal_volume 132
_journal_year 2010
_chemical_formula_moiety 'Cu3 (C54 O12 H24) 3(H2 O), 16(C3 H7 N O), 26(H2 O)'
_chemical_formula_sum 'C102 H194 Cu3 N16 O57'
_chemical_formula_weight 2747.26
_chemical_name_systematic
; 
 ? 
;
_space_group_IT_number 225
_symmetry_cell_setting cubic
_symmetry_space_group_name_Hall '-F 4 2 3'
_symmetry_space_group_name_H-M 'F m -3 m'
_atom_sites_solution_hydrogens geom
_atom_sites_solution_primary direct
_atom_sites_solution_secondary difmap
_audit_creation_method 'enCIFer editing of SHELXL97 CIF output'
_cell_angle_alpha 90.00
_cell_angle_beta 90.00
_cell_angle_gamma 90.00
_cell_formula_units_Z 32
_cell_length_a 51.670(6)
_cell_length_b 51.670(6)
_cell_length_c 51.670(6)
_cell_measurement_reflns_used 2791
_cell_measurement_temperature 120(2)
_cell_measurement_theta_max 37.0120
_cell_measurement_theta_min 2.1610
_cell_volume 137948(3)
_computing_cell_refinement 'Rigaku CrystalClear'
_computing_data_collection 'Rigaku CrystalClear (Rigaku, 2009)'
_computing_data_reduction 'Rigaku CrystalClear'
_computing_publication_material 'enCIFer (Allen et al., 2004); PLATON (Spek, 2003)'
_computing_structure_refinement 'SHELXL97 (Sheldrick, 2008)'
_computing_structure_solution 'SHELXS97 (Sheldrick, 2008)'
_diffrn_ambient_temperature 120(2)
_diffrn_detector_area_resol_mean 28.5714
_diffrn_measured_fraction_theta_full 0.988
_diffrn_measured_fraction_theta_max 0.988
_diffrn_measurement_device_type 'Rigaku Saturn724+'
_diffrn_measurement_method '\w scans'
_diffrn_radiation_monochromator 'silicon double crystal'
_diffrn_radiation_source 'Diamond Light Source Beamline I19'
_diffrn_radiation_type Synchrotron
_diffrn_radiation_wavelength 0.6889
_diffrn_reflns_av_R_equivalents 0.163
_diffrn_reflns_av_sigmaI/netI 0.047
_diffrn_reflns_limit_h_max 39
_diffrn_reflns_limit_h_min -41
_diffrn_reflns_limit_k_max 41
_diffrn_reflns_limit_k_min -40
_diffrn_reflns_limit_l_max 41
_diffrn_reflns_limit_l_min -10
_diffrn_reflns_number 35350
_diffrn_reflns_theta_full 15.99
_diffrn_reflns_theta_max 15.99
_diffrn_reflns_theta_min 2.26
_diffrn_standards_decay_% 0
_diffrn_standards_number 0
_exptl_absorpt_coefficient_mu 0.441
_exptl_absorpt_correction_T_max 0.855
_exptl_absorpt_correction_T_min 0.320
_exptl_absorpt_correction_type multi-scan
_exptl_absorpt_process_details 'Jacobson, R. (1998) Private communication'
_exptl_crystal_colour blue
_exptl_crystal_density_diffrn 1.058
_exptl_crystal_density_meas ?
_exptl_crystal_density_method 'not measured'
_exptl_crystal_description block
_exptl_crystal_F_000 46749
_exptl_crystal_size_max 0.05
_exptl_crystal_size_mid 0.05
_exptl_crystal_size_min 0.05
_platon_squeeze_details
;
Approximately 81% of the unit cell volume comprises a large region of
disordered solvent which could not be modelled as discrete atomic sites.
We employed PLATON SQUEEZE to calculate the contribution to the diffraction
from the solvent region and thereby produced a set of solvent-free diffraction
intensities. SQUEEZE estimated a total count of 37961 electrons per unit cell,
which were assigned to be 5 DMF and 5 water molecules per copper. 
The final formula was calculated from TGA combined with elemental 
analysis data.
;
_refine_diff_density_max 0.28
_refine_diff_density_min -0.32
_refine_diff_density_rms 0.03
_refine_ls_extinction_method none
_refine_ls_goodness_of_fit_ref 1.18
_refine_ls_hydrogen_treatment constr
_refine_ls_matrix_type full
_refine_ls_number_parameters 128
_refine_ls_number_reflns 1864
_refine_ls_number_restraints 9
_refine_ls_restrained_S_all 1.18
_refine_ls_R_factor_all 0.115
_refine_ls_R_factor_gt 0.104
_refine_ls_shift/su_max 0.003
_refine_ls_shift/su_mean 0.001
_refine_ls_structure_factor_coef Fsqd
_refine_ls_weighting_details 'calc w=1/[\s^2^(Fo^2^)+(0.156P)^2^+412.2P] where P=(Fo^2^+2Fc^2^)/3'
_refine_ls_weighting_scheme calc
_refine_ls_wR_factor_gt 0.297
_refine_ls_wR_factor_ref 0.308
_reflns_number_gt 1701
_reflns_number_total 1864
_reflns_threshold_expression >2I\s(I)
_cod_data_source_file ja1001407_si_002.cif
_cod_data_source_block NOTT-116
_cod_depositor_comments
;
The following automatic conversions were performed:

'_exptl_crystal_density_meas' value 'not measured' was changed to '?'
- the value is perceived as not measured.

Automatic conversion script
Id: cif_fix_values 3008 2015-01-20 13:52:24Z robertas 
;
_cod_original_cell_volume 137948(28)
_cod_database_code 4102152

loop_
_symmetry_equiv_pos_as_xyz
'x, y, z'
'-x, -y, z'
'-x, y, -z'
'x, -y, -z'
'z, x, y'
'z, -x, -y'
'-z, -x, y'
'-z, x, -y'
'y, z, x'
'-y, z, -x'
'y, -z, -x'
'-y, -z, x'
'y, x, -z'
'-y, -x, -z'
'y, -x, z'
'-y, x, z'
'x, z, -y'
'-x, z, y'
'-x, -z, -y'
'x, -z, y'
'z, y, -x'
'z, -y, x'
'-z, y, x'
'-z, -y, -x'
'x, y+1/2, z+1/2'
'-x, -y+1/2, z+1/2'
'-x, y+1/2, -z+1/2'
'x, -y+1/2, -z+1/2'
'z, x+1/2, y+1/2'
'z, -x+1/2, -y+1/2'
'-z, -x+1/2, y+1/2'
'-z, x+1/2, -y+1/2'
'y, z+1/2, x+1/2'
'-y, z+1/2, -x+1/2'
'y, -z+1/2, -x+1/2'
'-y, -z+1/2, x+1/2'
'y, x+1/2, -z+1/2'
'-y, -x+1/2, -z+1/2'
'y, -x+1/2, z+1/2'
'-y, x+1/2, z+1/2'
'x, z+1/2, -y+1/2'
'-x, z+1/2, y+1/2'
'-x, -z+1/2, -y+1/2'
'x, -z+1/2, y+1/2'
'z, y+1/2, -x+1/2'
'z, -y+1/2, x+1/2'
'-z, y+1/2, x+1/2'
'-z, -y+1/2, -x+1/2'
'x+1/2, y, z+1/2'
'-x+1/2, -y, z+1/2'
'-x+1/2, y, -z+1/2'
'x+1/2, -y, -z+1/2'
'z+1/2, x, y+1/2'
'z+1/2, -x, -y+1/2'
'-z+1/2, -x, y+1/2'
'-z+1/2, x, -y+1/2'
'y+1/2, z, x+1/2'
'-y+1/2, z, -x+1/2'
'y+1/2, -z, -x+1/2'
'-y+1/2, -z, x+1/2'
'y+1/2, x, -z+1/2'
'-y+1/2, -x, -z+1/2'
'y+1/2, -x, z+1/2'
'-y+1/2, x, z+1/2'
'x+1/2, z, -y+1/2'
'-x+1/2, z, y+1/2'
'-x+1/2, -z, -y+1/2'
'x+1/2, -z, y+1/2'
'z+1/2, y, -x+1/2'
'z+1/2, -y, x+1/2'
'-z+1/2, y, x+1/2'
'-z+1/2, -y, -x+1/2'
'x+1/2, y+1/2, z'
'-x+1/2, -y+1/2, z'
'-x+1/2, y+1/2, -z'
'x+1/2, -y+1/2, -z'
'z+1/2, x+1/2, y'
'z+1/2, -x+1/2, -y'
'-z+1/2, -x+1/2, y'
'-z+1/2, x+1/2, -y'
'y+1/2, z+1/2, x'
'-y+1/2, z+1/2, -x'
'y+1/2, -z+1/2, -x'
'-y+1/2, -z+1/2, x'
'y+1/2, x+1/2, -z'
'-y+1/2, -x+1/2, -z'
'y+1/2, -x+1/2, z'
'-y+1/2, x+1/2, z'
'x+1/2, z+1/2, -y'
'-x+1/2, z+1/2, y'
'-x+1/2, -z+1/2, -y'
'x+1/2, -z+1/2, y'
'z+1/2, y+1/2, -x'
'z+1/2, -y+1/2, x'
'-z+1/2, y+1/2, x'
'-z+1/2, -y+1/2, -x'
'-x, -y, -z'
'x, y, -z'
'x, -y, z'
'-x, y, z'
'-z, -x, -y'
'-z, x, y'
'z, x, -y'
'z, -x, y'
'-y, -z, -x'
'y, -z, x'
'-y, z, x'
'y, z, -x'
'-y, -x, z'
'y, x, z'
'-y, x, -z'
'y, -x, -z'
'-x, -z, y'
'x, -z, -y'
'x, z, y'
'-x, z, -y'
'-z, -y, x'
'-z, y, -x'
'z, -y, -x'
'z, y, x'
'-x, -y+1/2, -z+1/2'
'x, y+1/2, -z+1/2'
'x, -y+1/2, z+1/2'
'-x, y+1/2, z+1/2'
'-z, -x+1/2, -y+1/2'
'-z, x+1/2, y+1/2'
'z, x+1/2, -y+1/2'
'z, -x+1/2, y+1/2'
'-y, -z+1/2, -x+1/2'
'y, -z+1/2, x+1/2'
'-y, z+1/2, x+1/2'
'y, z+1/2, -x+1/2'
'-y, -x+1/2, z+1/2'
'y, x+1/2, z+1/2'
'-y, x+1/2, -z+1/2'
'y, -x+1/2, -z+1/2'
'-x, -z+1/2, y+1/2'
'x, -z+1/2, -y+1/2'
'x, z+1/2, y+1/2'
'-x, z+1/2, -y+1/2'
'-z, -y+1/2, x+1/2'
'-z, y+1/2, -x+1/2'
'z, -y+1/2, -x+1/2'
'z, y+1/2, x+1/2'
'-x+1/2, -y, -z+1/2'
'x+1/2, y, -z+1/2'
'x+1/2, -y, z+1/2'
'-x+1/2, y, z+1/2'
'-z+1/2, -x, -y+1/2'
'-z+1/2, x, y+1/2'
'z+1/2, x, -y+1/2'
'z+1/2, -x, y+1/2'
'-y+1/2, -z, -x+1/2'
'y+1/2, -z, x+1/2'
'-y+1/2, z, x+1/2'
'y+1/2, z, -x+1/2'
'-y+1/2, -x, z+1/2'
'y+1/2, x, z+1/2'
'-y+1/2, x, -z+1/2'
'y+1/2, -x, -z+1/2'
'-x+1/2, -z, y+1/2'
'x+1/2, -z, -y+1/2'
'x+1/2, z, y+1/2'
'-x+1/2, z, -y+1/2'
'-z+1/2, -y, x+1/2'
'-z+1/2, y, -x+1/2'
'z+1/2, -y, -x+1/2'
'z+1/2, y, x+1/2'
'-x+1/2, -y+1/2, -z'
'x+1/2, y+1/2, -z'
'x+1/2, -y+1/2, z'
'-x+1/2, y+1/2, z'
'-z+1/2, -x+1/2, -y'
'-z+1/2, x+1/2, y'
'z+1/2, x+1/2, -y'
'z+1/2, -x+1/2, y'
'-y+1/2, -z+1/2, -x'
'y+1/2, -z+1/2, x'
'-y+1/2, z+1/2, x'
'y+1/2, z+1/2, -x'
'-y+1/2, -x+1/2, z'
'y+1/2, x+1/2, z'
'-y+1/2, x+1/2, -z'
'y+1/2, -x+1/2, -z'
'-x+1/2, -z+1/2, y'
'x+1/2, -z+1/2, -y'
'x+1/2, z+1/2, y'
'-x+1/2, z+1/2, -y'
'-z+1/2, -y+1/2, x'
'-z+1/2, y+1/2, -x'
'z+1/2, -y+1/2, -x'
'z+1/2, y+1/2, x'

loop_
_atom_site_label
_atom_site_type_symbol
_atom_site_fract_x
_atom_site_fract_y
_atom_site_fract_z
_atom_site_U_iso_or_equiv
_atom_site_adp_type
_atom_site_occupancy
_atom_site_symmetry_multiplicity
_atom_site_calc_flag
_atom_site_refinement_flags
Cu1 Cu 0.10597(3) 0.0000 0.10597(3) 0.1510(18) Uani 1 4 d S
Cu2 Cu 0.14133(4) 0.0000 0.14133(4) 0.176(2) Uani 1 4 d S
C1 C 0.1471(3) 0.0347(3) 0.0993(3) 0.128(4) Uani 1 1 d D
O4 O 0.1263(2) 0.02361(19) 0.09064(17) 0.169(3) Uani 1 1 d .
O3 O 0.15588(16) 0.02501(19) 0.1210(2) 0.183(3) Uani 1 1 d .
C3 C 0.1593(3) 0.0538(3) 0.0853(3) 0.142(4) Uani 1 1 d D
O1 O 0.07723(19) 0.0000 0.07723(19) 0.177(5) Uani 1 4 d S
C2 C 0.1484(4) 0.0664(2) 0.0664(2) 0.162(7) Uani 1 2 d SD
H2A H 0.1317 0.0615 0.0615 0.195 Uiso 1 2 calc SR
O2 O 0.1696(2) 0.0000 0.1696(2) 0.221(7) Uani 1 4 d S
C11 C 0.3097(10) 0.1214(6) 0.1214(6) 0.29(2) Uani 1 2 d SD
C13 C 0.3448(3) 0.1208(5) 0.1552(3) 0.227(9) Uani 1 2 d S
H13A H 0.3366 0.1069 0.1634 0.273 Uiso 1 2 calc SR
C12 C 0.3350(6) 0.1322(4) 0.1322(4) 0.223(11) Uani 1 2 d SD
C10 C 0.3027(10) 0.1055(7) 0.1339(5) 0.356(19) Uani 1 1 d .
H10A H 0.3117 0.0977 0.1474 0.427 Uiso 1 1 calc R
C4 C 0.1829(3) 0.0613(3) 0.0935(3) 0.226(8) Uani 1 1 d D
H4A H 0.1915 0.0525 0.1066 0.271 Uiso 1 1 calc R
C5 C 0.1932(5) 0.0818(3) 0.0818(3) 0.204(9) Uani 1 2 d SD
C6 C 0.2207(11) 0.0896(9) 0.0896(9) 0.74(13) Uani 1 2 d SD
C9 C 0.2756(12) 0.0988(10) 0.1246(15) 0.49(4) Uani 1 1 d .
H9A H 0.2656 0.0887 0.1357 0.586 Uiso 1 1 calc R
C7 C 0.2384(15) 0.0968(8) 0.0968(8) 0.33(3) Uani 1 2 d SD
C8 C 0.2656(17) 0.1049(10) 0.1049(10) 0.49(13) Uani 1 2 d SD

loop_
_atom_site_aniso_label
_atom_site_aniso_U_11
_atom_site_aniso_U_22
_atom_site_aniso_U_33
_atom_site_aniso_U_23
_atom_site_aniso_U_13
_atom_site_aniso_U_12
Cu1 0.153(2) 0.147(3) 0.153(2) 0.000 -0.050(2) 0.000
Cu2 0.165(2) 0.196(4) 0.165(2) 0.000 -0.062(2) 0.000
C1 0.165(14) 0.106(10) 0.114(12) 0.033(9) 0.027(12) -0.005(11)
O4 0.160(7) 0.145(7) 0.200(8) -0.004(6) -0.042(7) -0.002(6)
O3 0.187(8) 0.179(8) 0.183(8) 0.021(8) 0.001(7) -0.004(6)
C3 0.162(14) 0.116(12) 0.149(12) 0.036(12) 0.034(12) -0.023(10)
O1 0.156(7) 0.220(15) 0.156(7) 0.000 0.001(9) 0.000
C2 0.21(2) 0.139(10) 0.139(10) 0.067(15) -0.006(9) -0.006(9)
O2 0.210(10) 0.243(18) 0.210(10) 0.000 -0.033(13) 0.000
C11 0.40(8) 0.23(2) 0.23(2) 0.10(3) -0.01(3) -0.01(3)
C13 0.231(15) 0.22(3) 0.231(15) 0.039(14) 0.01(2) -0.039(14)
C12 0.22(3) 0.223(18) 0.223(18) 0.06(2) -0.063(16) -0.063(16)
C10 0.43(4) 0.32(3) 0.32(3) 0.18(3) -0.09(3) -0.01(3)
C4 0.214(16) 0.186(15) 0.28(2) 0.055(13) -0.061(15) -0.056(15)
C5 0.19(2) 0.208(13) 0.208(13) 0.025(19) -0.030(13) -0.030(13)
C6 0.48(14) 0.87(17) 0.87(17) 0.34(16) 0.04(10) 0.04(10)
C9 0.40(5) 0.49(7) 0.57(9) -0.02(6) 0.16(5) -0.19(5)
C7 0.33(7) 0.33(3) 0.33(3) 0.06(3) 0.10(3) 0.10(3)
C8 0.6(3) 0.44(10) 0.44(10) 0.31(11) 0.21(15) 0.21(15)

loop_
_atom_type_symbol
_atom_type_description
_atom_type_scat_dispersion_real
_atom_type_scat_dispersion_imag
_atom_type_scat_source
C C 0.0033 0.0016 'International Tables Vol C Tables 4.2.6.8 and 6.1.1.4'
H H 0.0000 0.0000 'International Tables Vol C Tables 4.2.6.8 and 6.1.1.4'
O O 0.0106 0.0060 'International Tables Vol C Tables 4.2.6.8 and 6.1.1.4'
Cu Cu 0.3201 1.2651 'International Tables Vol C Tables 4.2.6.8 and 6.1.1.4'

loop_
_geom_angle_atom_site_label_1
_geom_angle_atom_site_label_2
_geom_angle_atom_site_label_3
_geom_angle
_geom_angle_site_symmetry_1
_geom_angle_site_symmetry_3
O4 Cu1 O4 93.2(5) 22 99
O4 Cu1 O4 85.6(5) 99 .
O4 Cu1 O1 95.9(3) . .
O3 Cu2 O3 88.5(5) . 120
O3 Cu2 O3 90.0(5) . 99
O3 Cu2 O3 88.5(5) 22 99
O3 Cu2 O2 96.6(3) . .
O4 C1 O3 114.5(13) . .
O4 C1 C3 120.9(12) . .
O3 C1 C3 124.4(15) . .
C1 O4 Cu1 129.2(8) . .
C1 O3 Cu2 128.3(10) . .
C2 C3 C4 118.9(12) . .
C2 C3 C1 123.7(14) . .
C4 C3 C1 117.1(15) . .
C3 C2 C3 124.3(18) . 115
C10 C11 C10 139(7) . 115
C10 C11 C12 110(3) . .
C12 C13 C12 115(3) 58 .
C13 C12 C13 125(3) 79 .
C13 C12 C11 117.3(17) . .
C11 C10 C9 107(4) . .
C5 C4 C3 116.7(15) . .
C4 C5 C4 124.1(19) . 115
C4 C5 C6 117.6(10) . .
C8 C9 C10 128(6) . .
C6 C7 C8 173(6) . .
C9 C8 C9 106(9) . 115
C9 C8 C7 124(5) . .

loop_
_geom_bond_atom_site_label_1
_geom_bond_atom_site_label_2
_geom_bond_distance
Cu1 O4 1.795(12)
Cu1 O1 2.100(14)
Cu2 O3 1.827(11)
Cu2 O2 2.064(17)
C1 O4 1.296(14)
C1 O3 1.308(11)
C1 C3 1.376(15)
C3 C2 1.30(2)
C3 C4 1.347(18)
C11 C10 1.10(5)
C11 C12 1.52(4)
C13 C12 1.422(14)
C10 C9 1.52(4)
C4 C5 1.332(15)
C5 C6 1.53(5)
C6 C7 1.05(11)
C9 C8 1.18(10)
C7 C8 1.53(5)

loop_
_platon_squeeze_void_nr
_platon_squeeze_void_average_x
_platon_squeeze_void_average_y
_platon_squeeze_void_average_z
_platon_squeeze_void_volume
_platon_squeeze_void_count_electrons
1 -0.004 -0.003 -0.018 113158 37961
